data_4032098
loop_
_publ_author_name
'Zhou, Qi'
'Zhang, Zhikun'
'Zhou, Yujing'
'Li, Shichao'
'Zhang, Yan'
'Wang, Jianbo'

_publ_section_title
;
 Palladium-Catalyzed Synthesis of Indoles and Isoquinolines with in Situ
 Generated Phosphinimine.
;
_journal_issue 1
_journal_name_full 'The Journal of organic chemistry'
_journal_page_first 48
_journal_page_last 56
_journal_paper_doi 10.1021/acs.joc.6b01864
_journal_volume 82
_journal_year 2017
_chemical_formula_moiety 'C21 H17 N O'
_chemical_formula_sum 'C21 H17 N O'
_chemical_formula_weight 299.36
_chemical_name_systematic
;
 ? 
;
_space_group_crystal_system orthorhombic
_space_group_IT_number 33
_space_group_name_Hall 'P 2c -2n'
_space_group_name_H-M_alt 'P n a 21'
_symmetry_space_group_name_Hall 'P 2c -2n'
_symmetry_space_group_name_H-M 'P n a 21'
_atom_sites_solution_hydrogens mixed
_audit_creation_date 2015-11-22
_audit_creation_method
;
Olex2 1.2
(compiled 2015.09.30 svn.r3233 for OlexSys, GUI svn.r5103)
;
_cell_angle_alpha 90
_cell_angle_beta 90
_cell_angle_gamma 90
_cell_formula_units_Z 4
_cell_length_a 9.2902(9)
_cell_length_b 18.1269(13)
_cell_length_c 9.1449(6)
_cell_measurement_reflns_used 1278
_cell_measurement_temperature 152.01(10)
_cell_measurement_theta_max 25.2520
_cell_measurement_theta_min 3.8430
_cell_volume 1540.0(2)
_computing_cell_refinement
;
CrysAlisPro, Agilent Technologies,
Version 1.171.36.32 (release 02-08-2013 CrysAlis171 .NET)
(compiled Aug  2 2013,16:46:58)
;
_computing_data_collection
;
CrysAlisPro, Agilent Technologies,
Version 1.171.36.32 (release 02-08-2013 CrysAlis171 .NET)
(compiled Aug  2 2013,16:46:58)
;
_computing_data_reduction
;
CrysAlisPro, Agilent Technologies,
Version 1.171.36.32 (release 02-08-2013 CrysAlis171 .NET)
(compiled Aug  2 2013,16:46:58)
;
_computing_molecular_graphics 'Olex2 (Dolomanov et al., 2009)'
_computing_publication_material 'Olex2 (Dolomanov et al., 2009)'
_computing_structure_refinement 'ShelXL (Sheldrick, 2015)'
_computing_structure_solution
;
Superflip (Palatinus & Chapuis, 2007;Palatinus & van der Lee, 2008;
Palatinus et al., 2012)
;
_diffrn_ambient_temperature 152.01(10)
_diffrn_detector_area_resol_mean 10.3914
_diffrn_measured_fraction_theta_full 0.992
_diffrn_measured_fraction_theta_max 0.992
_diffrn_measurement_details
;
#__ type_ start__ end____ width___ exp.time_
  1 omega   -9.00   88.00   1.0000    2.0000
omega____ theta____ kappa____ phi______ frames
    -       10.7017   77.0000  -60.0000 97

#__ type_ start__ end____ width___ exp.time_
  2 omega   31.00   59.00   1.0000    2.0000
omega____ theta____ kappa____ phi______ frames
    -      -11.7954   77.0000  -60.0000 28
;
_diffrn_measurement_device_type 'SuperNova, Dual, Cu at zero, Atlas'
_diffrn_measurement_method '\w scans'
_diffrn_orient_matrix_UB_11 -0.0038143000
_diffrn_orient_matrix_UB_12 0.0378826000
_diffrn_orient_matrix_UB_13 -0.0190780000
_diffrn_orient_matrix_UB_21 -0.0052947000
_diffrn_orient_matrix_UB_22 -0.0097520000
_diffrn_orient_matrix_UB_23 -0.0749125000
_diffrn_orient_matrix_UB_31 -0.0760698000
_diffrn_orient_matrix_UB_32 -0.0012204000
_diffrn_orient_matrix_UB_33 0.0061565000
_diffrn_radiation_monochromator mirror
_diffrn_radiation_type MoK\a
_diffrn_radiation_wavelength 0.71073
_diffrn_reflns_av_R_equivalents 0.0368
_diffrn_reflns_av_unetI/netI 0.0606
_diffrn_reflns_Laue_measured_fraction_full 0.992
_diffrn_reflns_Laue_measured_fraction_max 0.992
_diffrn_reflns_limit_h_max 11
_diffrn_reflns_limit_h_min -7
_diffrn_reflns_limit_k_max 22
_diffrn_reflns_limit_k_min -21
_diffrn_reflns_limit_l_max 8
_diffrn_reflns_limit_l_min -11
_diffrn_reflns_number 4347
_diffrn_reflns_point_group_measured_fraction_full 0.851
_diffrn_reflns_point_group_measured_fraction_max 0.836
_diffrn_reflns_theta_full 25.242
_diffrn_reflns_theta_max 26.016
_diffrn_reflns_theta_min 3.140
_diffrn_source 'SuperNova (Mo) X-ray Source'
_exptl_absorpt_coefficient_mu 0.079
_exptl_absorpt_correction_T_max 1.00000
_exptl_absorpt_correction_T_min 0.53222
_exptl_absorpt_correction_type multi-scan
_exptl_absorpt_process_details
;
CrysAlisPro, Agilent Technologies,
Version 1.171.36.32 (release 02-08-2013 CrysAlis171 .NET)
(compiled Aug  2 2013,16:46:58)
Empirical absorption correction using spherical harmonics,
 implemented in SCALE3 ABSPACK scaling algorithm.
;
_exptl_crystal_colour
;
;
_exptl_crystal_density_diffrn 1.291
_exptl_crystal_density_method 'not measured'
_exptl_crystal_description
;
;
_exptl_crystal_F_000 632
_exptl_crystal_size_max 0.1
_exptl_crystal_size_mid 0.1
_exptl_crystal_size_min 0.05
_refine_diff_density_max 0.524
_refine_diff_density_min -0.256
_refine_diff_density_rms 0.062
_refine_ls_abs_structure_details
;
 Flack x determined using 609 quotients [(I+)-(I-)]/[(I+)+(I-)]
 (Parsons, Flack and Wagner, Acta Cryst. B69 (2013) 249-259).
;
_refine_ls_abs_structure_Flack -0.4(10)
_refine_ls_extinction_method none
_refine_ls_goodness_of_fit_ref 1.060
_refine_ls_hydrogen_treatment mixed
_refine_ls_matrix_type full
_refine_ls_number_parameters 213
_refine_ls_number_reflns 2539
_refine_ls_number_restraints 1
_refine_ls_restrained_S_all 1.060
_refine_ls_R_factor_all 0.0948
_refine_ls_R_factor_gt 0.0678
_refine_ls_shift/su_max 0.001
_refine_ls_shift/su_mean 0.000
_refine_ls_structure_factor_coef Fsqd
_refine_ls_weighting_details 'w=1/[\s^2^(Fo^2^)+(0.0424P)^2^+2.5940P] where P=(Fo^2^+2Fc^2^)/3'
_refine_ls_weighting_scheme calc
_refine_ls_wR_factor_gt 0.1467
_refine_ls_wR_factor_ref 0.1659
_reflns_Friedel_coverage 0.580
_reflns_Friedel_fraction_full 0.689
_reflns_Friedel_fraction_max 0.657
_reflns_number_gt 1947
_reflns_number_total 2539
_reflns_threshold_expression 'I > 2\s(I)'
_cod_data_source_file jo6b01864_si_002.cif
_cod_data_source_block exp_6168
_cod_depositor_comments 'Adding full bibliography for 4032098.cif.'
_cod_database_code 4032098
_shelxl_version_number 2014-3
_chemical_oxdiff_formula 'C21 H17 O1 N1'
_shelx_space_group_comment
;
The symmetry employed for this shelxl refinement is uniquely defined
by the following loop, which should always be used as a source of
symmetry information in preference to the above space-group names.
They are only intended as comments.
;
_shelx_estimated_absorpt_t_max 0.996
_shelx_estimated_absorpt_t_min 0.992
_reflns_odcompleteness_completeness 98.54
_reflns_odcompleteness_iscentric 1
_reflns_odcompleteness_theta 25.97
_olex2_refinement_description
;
1. Fixed Uiso
 At 1.2 times of:
  All C(H) groups
 At 1.5 times of:
  All C(H,H,H) groups
2.a Aromatic/amide H refined with riding coordinates:
 C3(H3), C4(H4), C5(H5), C6(H6), C10(H10), C11(H11), C13(H13), C14(H14),
 C17(H17), C18(H18), C19(H19), C20(H20), C21(H21)
2.b Idealised Me refined as rotating group:
 C15(H15A,H15B,H15C)
;
_olex2_submission_special_instructions 'No special instructions were received'

loop_
_space_group_symop_operation_xyz
'x, y, z'
'-x, -y, z+1/2'
'-x+1/2, y+1/2, z+1/2'
'x+1/2, -y+1/2, z'

loop_
_atom_site_label
_atom_site_type_symbol
_atom_site_fract_x
_atom_site_fract_y
_atom_site_fract_z
_atom_site_U_iso_or_equiv
_atom_site_adp_type
_atom_site_occupancy
_atom_site_site_symmetry_order
_atom_site_calc_flag
_atom_site_refinement_flags_posn
C1 C 0.3568(6) 0.2862(3) 0.7466(6) 0.0290(13) Uani 1 1 d .
C2 C 0.3725(6) 0.3516(3) 0.8383(7) 0.0353(15) Uani 1 1 d .
C3 C 0.3987(7) 0.3594(3) 0.9861(8) 0.0412(15) Uani 1 1 d .
H3 H 0.4141 0.3173 1.0460 0.049 Uiso 1 1 calc R
C4 C 0.4024(8) 0.4308(5) 1.0466(8) 0.056(2) Uani 1 1 d .
H4 H 0.4194 0.4377 1.1481 0.067 Uiso 1 1 calc R
C5 C 0.3800(7) 0.4924(3) 0.9522(9) 0.050(2) Uani 1 1 d .
H5 H 0.3851 0.5410 0.9911 0.060 Uiso 1 1 calc R
C6 C 0.3519(7) 0.4829(3) 0.8087(8) 0.0443(17) Uani 1 1 d .
H6 H 0.3350 0.5241 0.7470 0.053 Uiso 1 1 calc R
C7 C 0.3482(7) 0.4125(3) 0.7537(7) 0.0378(15) Uani 1 1 d .
C8 C 0.3235(6) 0.3126(3) 0.6132(7) 0.0341(14) Uani 1 1 d .
C9 C 0.3668(6) 0.2080(3) 0.7977(6) 0.0287(13) Uani 1 1 d .
C10 C 0.4871(7) 0.1850(3) 0.8744(7) 0.0322(14) Uani 1 1 d .
H10 H 0.5656 0.2182 0.8852 0.039 Uiso 1 1 calc R
C11 C 0.4971(6) 0.1155(3) 0.9358(6) 0.0271(13) Uani 1 1 d .
H11 H 0.5815 0.1010 0.9869 0.033 Uiso 1 1 calc R
C12 C 0.3812(6) 0.0669(3) 0.9219(6) 0.0244(12) Uani 1 1 d .
C13 C 0.2593(6) 0.0876(3) 0.8433(6) 0.0270(13) Uani 1 1 d .
H13 H 0.1809 0.0545 0.8324 0.032 Uiso 1 1 calc R
C14 C 0.2541(6) 0.1577(3) 0.7812(6) 0.0284(13) Uani 1 1 d .
H14 H 0.1718 0.1716 0.7261 0.034 Uiso 1 1 calc R
C15 C 0.4947(8) -0.0211(3) 1.0794(7) 0.0389(16) Uani 1 1 d .
H15A H 0.5846 -0.0240 1.0237 0.058 Uiso 1 1 calc GR
H15B H 0.4750 -0.0689 1.1253 0.058 Uiso 1 1 calc GR
H15C H 0.5038 0.0168 1.1553 0.058 Uiso 1 1 calc GR
C16 C 0.2926(7) 0.2707(3) 0.4741(7) 0.0359(15) Uani 1 1 d .
C17 C 0.3542(8) 0.2040(3) 0.4446(7) 0.0457(18) Uani 1 1 d .
H17 H 0.4182 0.1827 0.5138 0.055 Uiso 1 1 calc R
C18 C 0.3251(9) 0.1670(4) 0.3161(8) 0.053(2) Uani 1 1 d .
H18 H 0.3713 0.1213 0.2965 0.064 Uiso 1 1 calc R
C19 C 0.2324(8) 0.1950(4) 0.2187(8) 0.0462(17) Uani 1 1 d .
H19 H 0.2060 0.1667 0.1355 0.055 Uiso 1 1 calc R
C20 C 0.1761(10) 0.2626(4) 0.2371(8) 0.064(2) Uani 1 1 d .
H20 H 0.1172 0.2837 0.1631 0.076 Uiso 1 1 calc R
C21 C 0.2048(9) 0.3020(4) 0.3666(9) 0.059(2) Uani 1 1 d .
H21 H 0.1647 0.3496 0.3809 0.071 Uiso 1 1 calc R
N1 N 0.3182(6) 0.3874(3) 0.6109(7) 0.0419(14) Uani 1 1 d .
O1 O 0.3787(4) -0.00226(19) 0.9831(5) 0.0329(10) Uani 1 1 d .
H1 H 0.287(14) 0.408(5) 0.532(12) 0.13(5) Uiso 1 1 d .

loop_
_atom_site_aniso_label
_atom_site_aniso_U_11
_atom_site_aniso_U_22
_atom_site_aniso_U_33
_atom_site_aniso_U_23
_atom_site_aniso_U_13
_atom_site_aniso_U_12
C1 0.025(3) 0.032(3) 0.030(3) 0.001(3) -0.001(3) 0.002(2)
C2 0.023(3) 0.033(3) 0.050(4) -0.016(3) 0.003(3) -0.002(2)
C3 0.035(4) 0.041(3) 0.047(4) 0.001(3) 0.001(4) 0.009(3)
C4 0.029(4) 0.097(6) 0.041(4) -0.027(4) -0.005(3) 0.003(4)
C5 0.033(4) 0.031(3) 0.086(6) -0.030(4) -0.001(4) -0.001(3)
C6 0.035(4) 0.037(3) 0.060(5) 0.000(3) -0.001(4) -0.009(3)
C7 0.034(4) 0.041(3) 0.038(4) -0.004(3) 0.007(3) 0.002(3)
C8 0.027(3) 0.030(3) 0.045(4) 0.009(3) 0.006(3) 0.006(2)
C9 0.026(3) 0.028(3) 0.032(3) 0.009(2) 0.011(3) 0.006(2)
C10 0.027(3) 0.027(3) 0.043(4) 0.008(3) 0.004(3) -0.001(2)
C11 0.028(3) 0.024(2) 0.030(3) 0.003(2) -0.001(3) 0.002(2)
C12 0.033(3) 0.020(2) 0.020(3) 0.006(2) 0.004(3) 0.002(2)
C13 0.029(3) 0.025(3) 0.028(3) -0.001(2) -0.001(3) -0.003(2)
C14 0.030(3) 0.035(3) 0.021(3) 0.004(2) 0.000(3) 0.008(2)
C15 0.046(4) 0.030(3) 0.041(4) 0.015(3) -0.006(3) 0.003(3)
C16 0.031(3) 0.053(4) 0.024(3) -0.017(3) 0.001(3) -0.001(3)
C17 0.061(5) 0.039(3) 0.038(4) 0.002(3) 0.004(4) 0.019(3)
C18 0.066(5) 0.037(4) 0.056(5) -0.009(3) -0.003(4) 0.003(3)
C19 0.049(4) 0.042(3) 0.047(4) -0.003(3) -0.006(4) 0.004(3)
C20 0.100(7) 0.049(4) 0.042(4) -0.002(4) -0.032(5) 0.014(4)
C21 0.076(6) 0.042(4) 0.061(5) -0.006(4) -0.012(5) 0.031(4)
N1 0.042(3) 0.030(3) 0.053(4) 0.011(3) 0.007(3) 0.006(2)
O1 0.035(2) 0.0240(18) 0.040(2) 0.0165(18) -0.006(2) -0.0030(17)

loop_
_atom_type_symbol
_atom_type_description
_atom_type_scat_dispersion_real
_atom_type_scat_dispersion_imag
_atom_type_scat_source
C C 0.0033 0.0016 'International Tables Vol C Tables 4.2.6.8 and 6.1.1.4'
H H 0.0000 0.0000 'International Tables Vol C Tables 4.2.6.8 and 6.1.1.4'
O O 0.0106 0.0060 'International Tables Vol C Tables 4.2.6.8 and 6.1.1.4'
N N 0.0061 0.0033 'International Tables Vol C Tables 4.2.6.8 and 6.1.1.4'

loop_
_geom_angle_atom_site_label_1
_geom_angle_atom_site_label_2
_geom_angle_atom_site_label_3
_geom_angle
C2 C1 C9 125.7(5)
C8 C1 C2 104.7(5)
C8 C1 C9 129.4(5)
C3 C2 C1 131.5(6)
C7 C2 C1 108.3(6)
C7 C2 C3 120.1(6)
C2 C3 H3 120.6
C2 C3 C4 118.9(6)
C4 C3 H3 120.6
C3 C4 H4 120.7
C3 C4 C5 118.6(6)
C5 C4 H4 120.7
C4 C5 H5 119.5
C6 C5 C4 121.1(6)
C6 C5 H5 119.5
C5 C6 H6 120.6
C5 C6 C7 118.7(7)
C7 C6 H6 120.6
C2 C7 C6 122.6(6)
C2 C7 N1 107.3(5)
C6 C7 N1 130.1(6)
C1 C8 C16 128.9(5)
C1 C8 N1 112.3(6)
N1 C8 C16 118.9(6)
C10 C9 C1 119.6(5)
C10 C9 C14 117.7(5)
C14 C9 C1 122.6(5)
C9 C10 H10 118.9
C11 C10 C9 122.3(5)
C11 C10 H10 118.9
C10 C11 H11 120.5
C10 C11 C12 119.1(5)
C12 C11 H11 120.5
C13 C12 C11 120.2(4)
O1 C12 C11 123.5(5)
O1 C12 C13 116.3(5)
C12 C13 H13 120.5
C14 C13 C12 119.0(5)
C14 C13 H13 120.5
C9 C14 H14 119.1
C13 C14 C9 121.7(5)
C13 C14 H14 119.1
H15A C15 H15B 109.5
H15A C15 H15C 109.5
H15B C15 H15C 109.5
O1 C15 H15A 109.5
O1 C15 H15B 109.5
O1 C15 H15C 109.5
C17 C16 C8 122.2(6)
C17 C16 C21 117.8(6)
C21 C16 C8 119.9(5)
C16 C17 H17 119.4
C16 C17 C18 121.1(6)
C18 C17 H17 119.4
C17 C18 H18 119.7
C19 C18 C17 120.5(7)
C19 C18 H18 119.7
C18 C19 H19 119.6
C18 C19 C20 120.9(7)
C20 C19 H19 119.6
C19 C20 H20 120.2
C19 C20 C21 119.6(7)
C21 C20 H20 120.2
C16 C21 C20 119.7(6)
C16 C21 H21 120.1
C20 C21 H21 120.1
C7 N1 H1 135(7)
C8 N1 C7 107.5(6)
C8 N1 H1 117(7)
C12 O1 C15 117.1(4)

loop_
_geom_bond_atom_site_label_1
_geom_bond_atom_site_label_2
_geom_bond_distance
C1 C2 1.460(8)
C1 C8 1.346(8)
C1 C9 1.495(7)
C2 C3 1.381(9)
C2 C7 1.366(9)
C3 H3 0.9500
C3 C4 1.407(10)
C4 H4 0.9500
C4 C5 1.428(11)
C5 H5 0.9500
C5 C6 1.349(11)
C6 H6 0.9500
C6 C7 1.373(9)
C7 N1 1.411(9)
C8 C16 1.510(9)
C8 N1 1.356(7)
C9 C10 1.384(8)
C9 C14 1.396(8)
C10 H10 0.9500
C10 C11 1.383(7)
C11 H11 0.9500
C11 C12 1.397(8)
C12 C13 1.392(8)
C12 O1 1.373(6)
C13 H13 0.9500
C13 C14 1.392(7)
C14 H14 0.9500
C15 H15A 0.9800
C15 H15B 0.9800
C15 H15C 0.9800
C15 O1 1.433(7)
C16 C17 1.364(8)
C16 C21 1.398(9)
C17 H17 0.9500
C17 C18 1.380(9)
C18 H18 0.9500
C18 C19 1.339(10)
C19 H19 0.9500
C19 C20 1.343(9)
C20 H20 0.9500
C20 C21 1.409(10)
C21 H21 0.9500
N1 H1 0.86(11)
